data_7107035
loop_
_publ_author_name
'Qi-Kui Liu'
'Jian-Ping Ma'
'Yu-Bin Dong'

_publ_section_title
;
 Reversible adsorption and complete separation of volatile chlorocarbons
 based on a Cd(II)-triazole MOF in a single-crystal-to-single-crystal
 fashion
;
_journal_name_full Chem.Commun.
_journal_page_first 12343
_journal_paper_doi 10.1039/c1cc14477d
_journal_volume 47
_journal_year 2011
_chemical_formula_sum 'C50 H38 Cd Cl8 N12 O8'
_chemical_formula_weight 1330.92
_chemical_name_systematic
;
?
;
_space_group_IT_number 96
_symmetry_cell_setting tetragonal
_symmetry_space_group_name_Hall 'P 4nw 2abw'
_symmetry_space_group_name_H-M 'P 43 21 2'
_atom_sites_solution_hydrogens geom
_atom_sites_solution_primary direct
_atom_sites_solution_secondary difmap
_audit_creation_method SHELXL-97
_cell_angle_alpha 90.00
_cell_angle_beta 90.00
_cell_angle_gamma 90.00
_cell_formula_units_Z 4
_cell_length_a 15.8545(8)
_cell_length_b 15.8545(8)
_cell_length_c 21.596(2)
_cell_measurement_reflns_used 15880
_cell_measurement_temperature 123(2)
_cell_measurement_theta_max 28.095
_cell_measurement_theta_min 2.566
_cell_volume 5428.5(6)
_computing_cell_refinement 'Bruker SMART'
_computing_data_collection 'Bruker SMART'
_computing_data_reduction 'Bruker SAINT'
_computing_molecular_graphics 'Bruker SHELXTL'
_computing_publication_material 'Bruker SHELXTL'
_computing_structure_refinement 'SHELXL-97 (Sheldrick, 1997)'
_computing_structure_solution 'SHELXS-97 (Sheldrick, 1990)'
_diffrn_ambient_temperature 123(2)
_diffrn_measured_fraction_theta_full 1.000
_diffrn_measured_fraction_theta_max 1.000
_diffrn_measurement_device_type 'CCD area detector'
_diffrn_measurement_method 'phi and omega scans'
_diffrn_radiation_monochromator graphite
_diffrn_radiation_source 'fine-focus sealed tube'
_diffrn_radiation_type MoK\a
_diffrn_radiation_wavelength 0.71073
_diffrn_reflns_av_R_equivalents 0.0306
_diffrn_reflns_av_sigmaI/netI 0.0233
_diffrn_reflns_limit_h_max 19
_diffrn_reflns_limit_h_min -19
_diffrn_reflns_limit_k_max 10
_diffrn_reflns_limit_k_min -19
_diffrn_reflns_limit_l_max 26
_diffrn_reflns_limit_l_min -25
_diffrn_reflns_number 28920
_diffrn_reflns_theta_full 25.60
_diffrn_reflns_theta_max 25.60
_diffrn_reflns_theta_min 1.59
_exptl_absorpt_coefficient_mu 0.862
_exptl_absorpt_correction_T_max 0.8603
_exptl_absorpt_correction_T_min 0.7820
_exptl_absorpt_correction_type multi-scan
_exptl_absorpt_process_details sadabs
_exptl_crystal_colour colourless
_exptl_crystal_density_diffrn 1.629
_exptl_crystal_density_method 'not measured'
_exptl_crystal_description block
_exptl_crystal_F_000 2680
_exptl_crystal_size_max 0.30
_exptl_crystal_size_mid 0.26
_exptl_crystal_size_min 0.18
_refine_diff_density_max 2.012
_refine_diff_density_min -1.133
_refine_diff_density_rms 0.121
_refine_ls_abs_structure_details 'Flack H D (1983), Acta Cryst. A39, 876-881'
_refine_ls_abs_structure_Flack -0.02(4)
_refine_ls_extinction_method none
_refine_ls_goodness_of_fit_ref 1.052
_refine_ls_hydrogen_treatment constr
_refine_ls_matrix_type full
_refine_ls_number_parameters 399
_refine_ls_number_reflns 5121
_refine_ls_number_restraints 23
_refine_ls_restrained_S_all 1.092
_refine_ls_R_factor_all 0.0543
_refine_ls_R_factor_gt 0.0522
_refine_ls_shift/su_max 0.001
_refine_ls_shift/su_mean 0.000
_refine_ls_structure_factor_coef Fsqd
_refine_ls_weighting_details 'calc w=1/[\s^2^(Fo^2^)+(0.0890P)^2^+14.6195P] where P=(Fo^2^+2Fc^2^)/3'
_refine_ls_weighting_scheme calc
_refine_ls_wR_factor_gt 0.1418
_refine_ls_wR_factor_ref 0.1443
_reflns_number_gt 4915
_reflns_number_total 5121
_reflns_threshold_expression >2sigma(I)
_cod_data_source_file c1cc14477d.txt
_cod_data_source_block 3'''
_cod_original_cell_volume 5428.4(7)
_cod_original_sg_symbol_H-M P4(3)2(1)2
_cod_database_code 7107035

loop_
_symmetry_equiv_pos_as_xyz
'x, y, z'
'-x, -y, z+1/2'
'-y+1/2, x+1/2, z+3/4'
'y+1/2, -x+1/2, z+1/4'
'-x+1/2, y+1/2, -z+3/4'
'x+1/2, -y+1/2, -z+1/4'
'y, x, -z'
'-y, -x, -z+1/2'

loop_
_atom_site_label
_atom_site_type_symbol
_atom_site_fract_x
_atom_site_fract_y
_atom_site_fract_z
_atom_site_U_iso_or_equiv
_atom_site_adp_type
_atom_site_occupancy
_atom_site_symmetry_multiplicity
_atom_site_calc_flag
_atom_site_refinement_flags
_atom_site_disorder_assembly
_atom_site_disorder_group
C1 C 0.0870(3) 0.8602(3) 0.1087(2) 0.0263(11) Uani 1 1 d . . .
H1 H 0.0370 0.8896 0.0977 0.032 Uiso 1 1 calc R . .
C2 C 0.1162(4) 0.7986(4) 0.0690(2) 0.0269(11) Uani 1 1 d . . .
H2 H 0.0861 0.7859 0.0321 0.032 Uiso 1 1 calc R . .
C3 C 0.1899(4) 0.7553(3) 0.0833(2) 0.0257(11) Uani 1 1 d . . .
C4 C 0.2340(3) 0.7829(4) 0.1357(2) 0.0287(12) Uani 1 1 d . . .
H4 H 0.2878 0.7597 0.1451 0.034 Uiso 1 1 calc R . .
C5 C 0.1996(4) 0.8432(4) 0.1733(2) 0.0278(11) Uani 1 1 d . . .
H5 H 0.2302 0.8592 0.2092 0.033 Uiso 1 1 calc R . .
C6 C 0.2211(3) 0.6827(3) 0.0461(2) 0.0237(10) Uani 1 1 d . . .
C7 C 0.1902(3) 0.6644(4) -0.0133(2) 0.0263(12) Uani 1 1 d . . .
H7 H 0.1485 0.6998 -0.0313 0.032 Uiso 1 1 calc R . .
C8 C 0.2193(4) 0.5963(4) -0.0454(3) 0.0330(13) Uani 1 1 d . . .
H8 H 0.1988 0.5861 -0.0861 0.040 Uiso 1 1 calc R . .
C9 C 0.2783(4) 0.5416(4) -0.0201(3) 0.0302(12) Uani 1 1 d . . .
H9 H 0.2962 0.4928 -0.0420 0.036 Uiso 1 1 calc R . .
C10 C 0.3105(3) 0.5599(3) 0.0384(2) 0.0228(10) Uani 1 1 d . . .
C11 C 0.2815(3) 0.6292(3) 0.0715(2) 0.0240(11) Uani 1 1 d . . .
H11 H 0.3030 0.6402 0.1117 0.029 Uiso 1 1 calc R . .
C12 C 0.3728(3) 0.5040(3) 0.0692(2) 0.0221(10) Uani 1 1 d . . .
C13 C 0.4236(3) 0.4093(3) 0.1320(2) 0.0217(10) Uani 1 1 d . . .
C14 C 0.4326(4) 0.3389(3) 0.1764(2) 0.0254(11) Uani 1 1 d . . .
C15 C 0.5043(4) 0.3373(4) 0.2130(3) 0.0336(13) Uani 1 1 d . . .
H15 H 0.5452 0.3809 0.2100 0.040 Uiso 1 1 calc R . .
C16 C 0.5158(4) 0.2708(4) 0.2544(3) 0.0383(14) Uani 1 1 d . . .
H16 H 0.5652 0.2682 0.2793 0.046 Uiso 1 1 calc R . .
C17 C 0.4550(4) 0.2085(4) 0.2590(3) 0.0351(13) Uani 1 1 d . . .
H17 H 0.4627 0.1641 0.2880 0.042 Uiso 1 1 calc R . .
C18 C 0.3833(3) 0.2093(3) 0.2225(2) 0.0238(11) Uani 1 1 d . . .
C19 C 0.3734(3) 0.2754(3) 0.1807(2) 0.0245(11) Uani 1 1 d . . .
H19 H 0.3251 0.2768 0.1547 0.029 Uiso 1 1 calc R . .
C20 C 0.3179(4) 0.1425(4) 0.2281(2) 0.0261(12) Uani 1 1 d . . .
C21 C 0.3086(3) 0.0947(4) 0.2816(3) 0.0275(11) Uani 1 1 d . . .
H21 H 0.3476 0.1010 0.3147 0.033 Uiso 1 1 calc R . .
C22 C 0.2430(4) 0.0382(3) 0.2869(3) 0.0290(12) Uani 1 1 d . . .
H22 H 0.2378 0.0068 0.3242 0.035 Uiso 1 1 calc R . .
C23 C 0.1963(4) 0.0689(4) 0.1896(2) 0.0289(11) Uani 1 1 d . . .
H23 H 0.1574 0.0595 0.1569 0.035 Uiso 1 1 calc R . .
C24 C 0.2602(4) 0.1268(4) 0.1805(3) 0.0287(12) Uani 1 1 d . . .
H24 H 0.2650 0.1557 0.1421 0.034 Uiso 1 1 calc R . .
Cd1 Cd 0.55898(2) 0.55898(2) 0.0000 0.01914(15) Uani 1 2 d S . .
Cl1 Cl 0.37550(13) 0.62450(13) 0.2500 0.0650(8) Uani 1 2 d SD . .
Cl2 Cl 0.26882(12) 0.26882(12) 0.0000 0.0757(10) Uani 1 2 d SD . .
Cl3 Cl 0.0639(3) 0.4158(2) 0.40464(14) 0.1027(10) Uani 1 1 d D . .
C25 C 0.0406(6) 0.4644(6) 0.3360(4) 0.115(5) Uani 0.50 1 d PD A 3
H25 H 0.0190 0.4248 0.3036 0.138 Uiso 0.50 1 calc PR A 3
Cl4 Cl 0.1211(3) 0.5277(3) 0.31035(16) 0.0532(9) Uani 0.50 1 d PD A 3
Cl5 Cl -0.0365(7) 0.5249(8) 0.3688(7) 0.204(5) Uani 0.50 1 d PDU A 3
C25' C 0.0406(6) 0.4644(6) 0.3360(4) 0.115(5) Uani 0.50 1 d PD A 4
H25' H 0.0905 0.4475 0.3105 0.138 Uiso 0.50 1 calc PR A 4
Cl4' Cl 0.0426(8) 0.5706(5) 0.3269(4) 0.146(3) Uani 0.50 1 d PDU A 4
Cl5' Cl -0.0394(4) 0.4196(3) 0.2944(2) 0.0848(16) Uani 0.50 1 d PD A 4
N1 N 0.1256(3) 0.8812(3) 0.1625(2) 0.0261(9) Uani 1 1 d . . .
N2 N 0.4559(3) 0.5063(3) 0.0655(2) 0.0244(9) Uani 1 1 d . . .
N3 N 0.4882(3) 0.4461(3) 0.1046(2) 0.0254(9) Uani 1 1 d . . .
N4 N 0.3508(3) 0.4440(3) 0.1112(2) 0.0255(9) Uani 1 1 d . . .
N5 N 0.2689(3) 0.4260(4) 0.1318(3) 0.0473(16) Uani 1 1 d . . .
H5A H 0.2402 0.4712 0.1432 0.057 Uiso 1 1 d R . .
H5B H 0.2405 0.4141 0.0975 0.057 Uiso 1 1 d R . .
N6 N 0.1864(3) 0.0255(3) 0.2420(2) 0.0253(9) Uani 1 1 d . . .
O3 O 0.2268(5) 0.2452(8) 0.0523(3) 0.117(4) Uani 1 1 d . . .
O4 O 0.3299(5) 0.3299(5) 0.0000 0.115(4) Uani 1 2 d S . .
O5 O 0.2131(10) 0.3372(13) -0.0207(18) 0.230(19) Uani 0.50 1 d PD . .
O2 O 0.401(2) 0.5465(8) 0.2231(8) 0.22(2) Uani 0.50 1 d PD B 1
O2' O 0.414(2) 0.6096(14) 0.3059(7) 0.155(11) Uani 0.50 1 d PD B 2
O1 O 0.3163(14) 0.5993(9) 0.2954(9) 0.111(7) Uani 0.50 1 d PD B .
O1' O 0.2861(7) 0.6147(18) 0.2424(12) 0.169(12) Uani 0.50 1 d PD B .

loop_
_atom_site_aniso_label
_atom_site_aniso_U_11
_atom_site_aniso_U_22
_atom_site_aniso_U_33
_atom_site_aniso_U_23
_atom_site_aniso_U_13
_atom_site_aniso_U_12
C1 0.025(3) 0.026(3) 0.028(3) 0.005(2) 0.004(2) 0.005(2)
C2 0.032(3) 0.033(3) 0.016(2) 0.001(2) -0.001(2) 0.002(2)
C3 0.030(3) 0.022(3) 0.025(2) 0.005(2) 0.004(2) 0.001(2)
C4 0.024(3) 0.036(3) 0.027(3) 0.002(2) 0.001(2) 0.008(2)
C5 0.026(3) 0.032(3) 0.025(3) -0.003(2) -0.001(2) 0.002(2)
C6 0.023(3) 0.025(3) 0.023(2) 0.000(2) 0.007(2) -0.001(2)
C7 0.021(2) 0.032(3) 0.026(3) 0.004(2) -0.001(2) 0.004(2)
C8 0.037(3) 0.040(3) 0.022(3) -0.007(2) -0.007(2) 0.001(3)
C9 0.031(3) 0.032(3) 0.028(3) -0.006(2) 0.000(2) 0.006(2)
C10 0.023(2) 0.020(2) 0.026(2) 0.003(2) 0.0049(19) 0.000(2)
C11 0.024(3) 0.027(3) 0.021(2) 0.000(2) 0.001(2) -0.002(2)
C12 0.024(3) 0.021(2) 0.021(2) -0.003(2) 0.005(2) -0.0001(19)
C13 0.024(3) 0.022(2) 0.019(2) -0.0029(18) 0.0016(18) -0.0018(19)
C14 0.027(3) 0.029(3) 0.020(2) 0.001(2) 0.004(2) 0.005(2)
C15 0.030(3) 0.037(3) 0.033(3) 0.009(3) -0.007(2) -0.013(2)
C16 0.026(3) 0.049(3) 0.041(3) 0.017(3) -0.010(3) -0.011(2)
C17 0.031(3) 0.039(3) 0.035(3) 0.015(3) -0.007(3) -0.001(2)
C18 0.021(2) 0.027(3) 0.023(2) 0.003(2) 0.002(2) 0.000(2)
C19 0.025(3) 0.023(3) 0.025(2) -0.002(2) 0.001(2) 0.000(2)
C20 0.024(3) 0.025(3) 0.029(3) 0.002(2) 0.004(2) 0.005(2)
C21 0.025(3) 0.032(3) 0.026(3) 0.004(2) -0.006(2) 0.001(2)
C22 0.034(3) 0.028(3) 0.025(3) 0.008(2) -0.002(2) -0.002(2)
C23 0.030(3) 0.027(3) 0.029(3) 0.005(2) -0.003(2) -0.001(2)
C24 0.030(3) 0.030(3) 0.025(3) 0.003(2) -0.001(2) -0.002(2)
Cd1 0.01841(17) 0.01841(17) 0.0206(2) 0.00173(15) -0.00173(15) -0.00256(18)
Cl1 0.0797(12) 0.0797(12) 0.0357(12) 0.0037(11) 0.0037(11) 0.0213(15)
Cl2 0.0905(15) 0.0905(15) 0.0462(14) 0.0069(14) -0.0069(14) -0.0533(19)
Cl3 0.133(3) 0.093(2) 0.0825(18) -0.0036(15) -0.0144(19) -0.0256(19)
C25 0.114(11) 0.113(11) 0.119(11) 0.002(9) -0.004(8) -0.036(8)
Cl4 0.062(2) 0.065(2) 0.0329(16) -0.0086(15) 0.0027(15) -0.0163(18)
Cl5 0.137(7) 0.192(8) 0.284(10) 0.064(8) 0.022(7) -0.008(6)
C25' 0.114(11) 0.113(11) 0.119(11) 0.002(9) -0.004(8) -0.036(8)
Cl4' 0.216(8) 0.110(5) 0.113(5) 0.015(4) -0.061(5) 0.007(6)
Cl5' 0.115(4) 0.069(3) 0.071(3) 0.002(2) -0.045(3) -0.013(3)
N1 0.031(3) 0.019(2) 0.028(2) 0.0025(19) 0.002(2) 0.0021(17)
N2 0.027(2) 0.020(2) 0.027(2) 0.0018(17) 0.0008(18) -0.0012(16)
N3 0.027(2) 0.024(2) 0.025(2) -0.0025(19) 0.0000(17) -0.0011(19)
N4 0.020(2) 0.025(2) 0.031(2) 0.004(2) 0.0082(17) 0.0024(19)
N5 0.024(2) 0.053(3) 0.065(4) 0.038(3) 0.017(2) 0.008(2)
N6 0.022(2) 0.026(2) 0.028(2) 0.0020(19) 0.0043(19) 0.0022(17)
O3 0.082(5) 0.210(11) 0.059(4) 0.022(6) 0.001(4) -0.047(6)
O4 0.107(6) 0.107(6) 0.132(10) -0.030(8) 0.030(8) -0.051(7)
O5 0.104(15) 0.149(19) 0.44(5) 0.21(3) 0.03(2) 0.001(13)
O2 0.53(6) 0.071(11) 0.065(10) -0.010(9) 0.15(2) 0.03(2)
O2' 0.30(4) 0.143(17) 0.028(7) 0.027(9) -0.058(12) -0.05(2)
O1 0.178(19) 0.051(8) 0.103(13) -0.006(8) 0.073(13) -0.008(10)
O1' 0.074(11) 0.26(3) 0.17(2) 0.15(2) -0.010(12) -0.054(14)

loop_
_atom_type_symbol
_atom_type_description
_atom_type_scat_dispersion_real
_atom_type_scat_dispersion_imag
_atom_type_scat_source
C C 0.0033 0.0016 'International Tables Vol C Tables 4.2.6.8 and 6.1.1.4'
H H 0.0000 0.0000 'International Tables Vol C Tables 4.2.6.8 and 6.1.1.4'
N N 0.0061 0.0033 'International Tables Vol C Tables 4.2.6.8 and 6.1.1.4'
O O 0.0106 0.0060 'International Tables Vol C Tables 4.2.6.8 and 6.1.1.4'
Cl Cl 0.1484 0.1585 'International Tables Vol C Tables 4.2.6.8 and 6.1.1.4'
Cd Cd -0.8075 1.2024 'International Tables Vol C Tables 4.2.6.8 and 6.1.1.4'

loop_
_geom_angle_atom_site_label_1
_geom_angle_atom_site_label_2
_geom_angle_atom_site_label_3
_geom_angle
_geom_angle_site_symmetry_1
_geom_angle_site_symmetry_3
N1 C1 C2 123.7(5) . .
N1 C1 H1 118.1 . .
C2 C1 H1 118.1 . .
C1 C2 C3 119.6(5) . .
C1 C2 H2 120.2 . .
C3 C2 H2 120.2 . .
C2 C3 C4 116.4(5) . .
C2 C3 C6 122.8(5) . .
C4 C3 C6 120.8(5) . .
C5 C4 C3 119.9(5) . .
C5 C4 H4 120.0 . .
C3 C4 H4 120.0 . .
N1 C5 C4 124.1(5) . .
N1 C5 H5 118.0 . .
C4 C5 H5 118.0 . .
C11 C6 C7 118.3(5) . .
C11 C6 C3 119.2(5) . .
C7 C6 C3 122.5(5) . .
C8 C7 C6 120.7(5) . .
C8 C7 H7 119.6 . .
C6 C7 H7 119.6 . .
C7 C8 C9 121.4(5) . .
C7 C8 H8 119.3 . .
C9 C8 H8 119.3 . .
C8 C9 C10 118.3(5) . .
C8 C9 H9 120.8 . .
C10 C9 H9 120.8 . .
C11 C10 C9 120.7(5) . .
C11 C10 C12 117.5(4) . .
C9 C10 C12 121.8(5) . .
C10 C11 C6 120.5(5) . .
C10 C11 H11 119.8 . .
C6 C11 H11 119.8 . .
N2 C12 N4 108.4(4) . .
N2 C12 C10 128.3(5) . .
N4 C12 C10 123.1(4) . .
N3 C13 N4 109.5(4) . .
N3 C13 C14 123.3(5) . .
N4 C13 C14 127.2(4) . .
C19 C14 C15 120.4(5) . .
C19 C14 C13 121.9(5) . .
C15 C14 C13 117.7(5) . .
C14 C15 C16 119.2(5) . .
C14 C15 H15 120.4 . .
C16 C15 H15 120.4 . .
C17 C16 C15 119.7(5) . .
C17 C16 H16 120.2 . .
C15 C16 H16 120.2 . .
C18 C17 C16 121.6(5) . .
C18 C17 H17 119.2 . .
C16 C17 H17 119.2 . .
C17 C18 C19 118.0(5) . .
C17 C18 C20 121.3(5) . .
C19 C18 C20 120.7(5) . .
C14 C19 C18 121.0(5) . .
C14 C19 H19 119.5 . .
C18 C19 H19 119.5 . .
C21 C20 C24 116.4(5) . .
C21 C20 C18 122.1(5) . .
C24 C20 C18 121.5(5) . .
C22 C21 C20 120.3(5) . .
C22 C21 H21 119.8 . .
C20 C21 H21 119.8 . .
N6 C22 C21 123.0(5) . .
N6 C22 H22 118.5 . .
C21 C22 H22 118.5 . .
N6 C23 C24 123.4(5) . .
N6 C23 H23 118.3 . .
C24 C23 H23 118.3 . .
C23 C24 C20 119.5(5) . .
C23 C24 H24 120.3 . .
C20 C24 H24 120.3 . .
N2 Cd1 N2 82.2(2) 7 .
N2 Cd1 N1 158.78(15) 7 6_565
N2 Cd1 N1 88.38(15) . 6_565
N2 Cd1 N1 88.38(15) 7 3_654
N2 Cd1 N1 158.78(15) . 3_654
N1 Cd1 N1 106.3(2) 6_565 3_654
N2 Cd1 N6 87.37(15) 7 6
N2 Cd1 N6 110.15(15) . 6
N1 Cd1 N6 78.05(16) 6_565 6
N1 Cd1 N6 88.24(16) 3_654 6
N2 Cd1 N6 110.15(15) 7 3_554
N2 Cd1 N6 87.37(15) . 3_554
N1 Cd1 N6 88.24(16) 6_565 3_554
N1 Cd1 N6 78.05(16) 3_654 3_554
N6 Cd1 N6 157.1(2) 6 3_554
O2' Cl1 O2' 128(2) . 8_665
O2' Cl1 O1 68.9(13) . .
O2' Cl1 O1 126.6(12) 8_665 .
O2' Cl1 O1 126.6(12) . 8_665
O2' Cl1 O1 68.9(13) 8_665 8_665
O1 Cl1 O1 148.7(17) . 8_665
O2' Cl1 O2 94.6(16) . .
O2' Cl1 O2 37.4(13) 8_665 .
O1 Cl1 O2 103.2(12) . .
O1 Cl1 O2 102.2(12) 8_665 .
O2' Cl1 O2 37.4(13) . 8_665
O2' Cl1 O2 94.6(16) 8_665 8_665
O1 Cl1 O2 102.2(12) . 8_665
O1 Cl1 O2 103.2(12) 8_665 8_665
O2 Cl1 O2 71(3) . 8_665
O2' Cl1 O1' 121.6(15) . .
O2' Cl1 O1' 91.2(16) 8_665 .
O1 Cl1 O1' 52.7(13) . .
O1 Cl1 O1' 105.7(9) 8_665 .
O2 Cl1 O1' 98(2) . .
O2 Cl1 O1' 150.6(14) 8_665 .
O2' Cl1 O1' 91.2(16) . 8_665
O2' Cl1 O1' 121.6(15) 8_665 8_665
O1 Cl1 O1' 105.7(9) . 8_665
O1 Cl1 O1' 52.7(13) 8_665 8_665
O2 Cl1 O1' 150.6(14) . 8_665
O2 Cl1 O1' 98(2) 8_665 8_665
O1' Cl1 O1' 103(2) . 8_665
O3 Cl2 O3 114.6(8) 7 .
O3 Cl2 O4 122.7(4) 7 .
O3 Cl2 O4 122.7(4) . .
O3 Cl2 O5 99.3(13) 7 7
O3 Cl2 O5 86.8(17) . 7
O4 Cl2 O5 84.4(9) . 7
O3 Cl2 O5 86.8(17) 7 .
O3 Cl2 O5 99.3(13) . .
O4 Cl2 O5 84.4(9) . .
O5 Cl2 O5 168.9(18) 7 .
Cl5 C25 Cl3 92.7(7) . .
Cl5 C25 Cl4 109.7(6) . .
Cl3 C25 Cl4 112.5(5) . .
Cl5 C25 H25 113.4 . .
Cl3 C25 H25 113.4 . .
Cl4 C25 H25 113.4 . .
C5 N1 C1 115.7(5) . .
C5 N1 Cd1 115.7(3) . 4_465
C1 N1 Cd1 125.6(4) . 4_465
C12 N2 N3 108.4(4) . .
C12 N2 Cd1 138.7(4) . .
N3 N2 Cd1 111.3(3) . .
C13 N3 N2 107.0(4) . .
C13 N4 C12 106.7(4) . .
C13 N4 N5 126.9(4) . .
C12 N4 N5 126.2(4) . .
N4 N5 H5A 113.6 . .
N4 N5 H5B 104.4 . .
H5A N5 H5B 98.2 . .
C23 N6 C22 117.3(5) . .
C23 N6 Cd1 116.2(4) . 4_455
C22 N6 Cd1 126.1(4) . 4_455
Cl1 O2 O2 54.7(16) . 8_665

loop_
_geom_bond_atom_site_label_1
_geom_bond_atom_site_label_2
_geom_bond_distance
_geom_bond_site_symmetry_2
C1 N1 1.355(7) .
C1 C2 1.380(8) .
C1 H1 0.9500 .
C2 C3 1.390(8) .
C2 H2 0.9500 .
C3 C4 1.400(8) .
C3 C6 1.488(7) .
C4 C5 1.368(8) .
C4 H4 0.9500 .
C5 N1 1.339(7) .
C5 H5 0.9500 .
C6 C11 1.391(8) .
C6 C7 1.403(7) .
C7 C8 1.364(8) .
C7 H7 0.9500 .
C8 C9 1.388(9) .
C8 H8 0.9500 .
C9 C10 1.392(7) .
C9 H9 0.9500 .
C10 C11 1.390(7) .
C10 C12 1.485(7) .
C11 H11 0.9500 .
C12 N2 1.321(7) .
C12 N4 1.360(7) .
C13 N3 1.319(6) .
C13 N4 1.354(7) .
C13 C14 1.479(7) .
C14 C19 1.380(8) .
C14 C15 1.385(8) .
C15 C16 1.393(8) .
C15 H15 0.9500 .
C16 C17 1.384(8) .
C16 H16 0.9500 .
C17 C18 1.383(8) .
C17 H17 0.9500 .
C18 C19 1.392(7) .
C18 C20 1.487(8) .
C19 H19 0.9500 .
C20 C21 1.390(7) .
C20 C24 1.400(8) .
C21 C22 1.377(8) .
C21 H21 0.9500 .
C22 N6 1.335(7) .
C22 H22 0.9500 .
C23 N6 1.334(7) .
C23 C24 1.381(8) .
C23 H23 0.9500 .
C24 H24 0.9500 .
Cd1 N2 2.317(4) 7
Cd1 N2 2.317(4) .
Cd1 N1 2.363(4) 6_565
Cd1 N1 2.363(4) 3_654
Cd1 N6 2.431(4) 6
Cd1 N6 2.431(4) 3_554
Cl1 O2' 1.377(9) .
Cl1 O2' 1.377(9) 8_665
Cl1 O1 1.415(9) .
Cl1 O1 1.415(9) 8_665
Cl1 O2 1.427(9) .
Cl1 O2 1.427(9) 8_665
Cl1 O1' 1.435(9) .
Cl1 O1' 1.435(9) 8_665
Cl2 O3 1.363(7) 7
Cl2 O3 1.363(7) .
Cl2 O4 1.369(10) .
Cl2 O5 1.468(10) 7
Cl2 O5 1.468(10) .
Cl3 C25 1.711(6) .
C25 Cl5 1.709(9) .
C25 Cl4 1.716(8) .
C25 H25 1.0000 .
N1 Cd1 2.363(4) 4_465
N2 N3 1.374(6) .
N4 N5 1.403(6) .
N5 H5A 0.8828 .
N5 H5B 0.8865 .
N6 Cd1 2.431(4) 4_455
O2 O2 1.65(6) 8_665

loop_
_geom_torsion_atom_site_label_1
_geom_torsion_atom_site_label_2
_geom_torsion_atom_site_label_3
_geom_torsion_atom_site_label_4
_geom_torsion
_geom_torsion_site_symmetry_1
_geom_torsion_site_symmetry_4
N1 C1 C2 C3 -1.0(9) . .
C1 C2 C3 C4 -5.2(8) . .
C1 C2 C3 C6 174.0(5) . .
C2 C3 C4 C5 6.7(8) . .
C6 C3 C4 C5 -172.6(5) . .
C3 C4 C5 N1 -2.1(9) . .
C2 C3 C6 C11 -163.3(5) . .
C4 C3 C6 C11 16.0(7) . .
C2 C3 C6 C7 14.9(8) . .
C4 C3 C6 C7 -165.9(5) . .
C11 C6 C7 C8 -0.6(8) . .
C3 C6 C7 C8 -178.8(5) . .
C6 C7 C8 C9 2.0(9) . .
C7 C8 C9 C10 -3.0(9) . .
C8 C9 C10 C11 2.8(8) . .
C8 C9 C10 C12 179.1(5) . .
C9 C10 C11 C6 -1.5(8) . .
C12 C10 C11 C6 -178.0(5) . .
C7 C6 C11 C10 0.4(8) . .
C3 C6 C11 C10 178.6(5) . .
C11 C10 C12 N2 -94.4(6) . .
C9 C10 C12 N2 89.2(7) . .
C11 C10 C12 N4 80.2(7) . .
C9 C10 C12 N4 -96.2(6) . .
N3 C13 C14 C19 -146.4(5) . .
N4 C13 C14 C19 30.9(8) . .
N3 C13 C14 C15 31.9(7) . .
N4 C13 C14 C15 -150.7(5) . .
C19 C14 C15 C16 -0.2(9) . .
C13 C14 C15 C16 -178.5(5) . .
C14 C15 C16 C17 -1.1(10) . .
C15 C16 C17 C18 1.4(10) . .
C16 C17 C18 C19 -0.4(9) . .
C16 C17 C18 C20 -179.5(6) . .
C15 C14 C19 C18 1.3(8) . .
C13 C14 C19 C18 179.6(5) . .
C17 C18 C19 C14 -1.0(8) . .
C20 C18 C19 C14 178.2(5) . .
C17 C18 C20 C21 23.0(8) . .
C19 C18 C20 C21 -156.2(5) . .
C17 C18 C20 C24 -159.6(6) . .
C19 C18 C20 C24 21.2(8) . .
C24 C20 C21 C22 -2.8(8) . .
C18 C20 C21 C22 174.7(5) . .
C20 C21 C22 N6 0.7(9) . .
N6 C23 C24 C20 -0.6(9) . .
C21 C20 C24 C23 2.8(8) . .
C18 C20 C24 C23 -174.8(5) . .
C4 C5 N1 C1 -4.1(8) . .
C4 C5 N1 Cd1 157.6(5) . 4_465
C2 C1 N1 C5 5.6(8) . .
C2 C1 N1 Cd1 -154.0(4) . 4_465
N4 C12 N2 N3 1.1(5) . .
C10 C12 N2 N3 176.4(5) . .
N4 C12 N2 Cd1 164.2(4) . .
C10 C12 N2 Cd1 -20.5(9) . .
N2 Cd1 N2 C12 -68.5(5) 7 .
N1 Cd1 N2 C12 130.6(5) 6_565 .
N1 Cd1 N2 C12 -4.0(8) 3_654 .
N6 Cd1 N2 C12 -152.8(5) 6 .
N6 Cd1 N2 C12 42.3(5) 3_554 .
N2 Cd1 N2 N3 94.3(3) 7 .
N1 Cd1 N2 N3 -66.7(3) 6_565 .
N1 Cd1 N2 N3 158.7(4) 3_654 .
N6 Cd1 N2 N3 10.0(4) 6 .
N6 Cd1 N2 N3 -155.0(3) 3_554 .
N4 C13 N3 N2 0.4(5) . .
C14 C13 N3 N2 178.2(4) . .
C12 N2 N3 C13 -0.9(5) . .
Cd1 N2 N3 C13 -169.0(3) . .
N3 C13 N4 C12 0.3(6) . .
C14 C13 N4 C12 -177.4(5) . .
N3 C13 N4 N5 -175.7(6) . .
C14 C13 N4 N5 6.7(9) . .
N2 C12 N4 C13 -0.9(6) . .
C10 C12 N4 C13 -176.4(5) . .
N2 C12 N4 N5 175.1(5) . .
C10 C12 N4 N5 -0.4(8) . .
C24 C23 N6 C22 -1.6(8) . .
C24 C23 N6 Cd1 172.7(5) . 4_455
C21 C22 N6 C23 1.6(8) . .
C21 C22 N6 Cd1 -172.1(4) . 4_455
O2' Cl1 O2 O2 -29.1(17) . 8_665
O2' Cl1 O2 O2 127(4) 8_665 8_665
O1 Cl1 O2 O2 -98.5(17) . 8_665
O1 Cl1 O2 O2 99.9(12) 8_665 8_665
O1' Cl1 O2 O2 -151.9(14) . 8_665
O1' Cl1 O2 O2 72(4) 8_665 8_665
